data_9016228
loop_
_publ_author_name
'Yoshida, H.'
'Yamaura, J.'
'Isobe, M.'
'Nilsen, G. J.'
'Hiroi, Z.'

_publ_section_title
;
Orbital Switching in a Frustrated Magnet
;
_journal_name_full 'Nature Communications'
_journal_page_first 860
_journal_page_last 865
_journal_paper_doi 10.1038/ncomms1875
_journal_volume 3
_journal_year 2012
_chemical_compound_source Synthetic
_chemical_formula_moiety 'Cu3 H2 O9 V2, 2(H2O)'
_chemical_formula_sum 'Cu3 H6 O11 V2'
_chemical_formula_weight 474.56
_chemical_name_mineral Volborthite
_space_group_IT_number 15
_symmetry_cell_setting monoclinic
_symmetry_space_group_name_Hall '-I 2ya'
_symmetry_space_group_name_H-M 'I 1 2/a 1'
_audit_creation_method teXsan
_cell_angle_alpha 90
_cell_angle_beta 95.443(1)
_cell_angle_gamma 90
_cell_formula_units_Z 4
_cell_length_a 10.6418(1)
_cell_length_b 5.8485(1)
_cell_length_c 14.4157(1)
_cell_measurement_reflns_used 12080
_cell_measurement_temperature 150.0
_cell_measurement_theta_max 53.31
_cell_measurement_theta_min 2.83
_cell_volume 893.17(2)
_computing_cell_refinement 'SAINT (Bruker, 2000)'
_computing_data_collection 'APEX (Bruker, 2000)'
_computing_data_reduction 'SAINT (Bruker, 2000)'
_computing_molecular_graphics 'Crystal Maker'
_computing_publication_material 'teXsan Ver. 1.11'
_computing_structure_refinement 'SHELXL97 (Sheldrick, 2008)'
_computing_structure_solution 'Superflip (Palatinus, 2007)'
_database_code_amcsd 0019037
_diffrn_ambient_temperature 150.0
_diffrn_measured_fraction_theta_full 0.995
_diffrn_measured_fraction_theta_max 0.868
_diffrn_measurement_device_type 'CCD area detector'
_diffrn_radiation_type MoK\a
_diffrn_radiation_wavelength 0.7107
_diffrn_reflns_av_R_equivalents 0.0249
_diffrn_reflns_limit_h_max 23
_diffrn_reflns_limit_h_min -23
_diffrn_reflns_limit_k_max 13
_diffrn_reflns_limit_k_min 0
_diffrn_reflns_limit_l_max 0
_diffrn_reflns_limit_l_min -30
_diffrn_reflns_number 12080
_diffrn_reflns_theta_full 28.28
_diffrn_reflns_theta_max 53.31
_diffrn_reflns_theta_min 2.83
_exptl_absorpt_coefficient_mu 9.092
_exptl_absorpt_correction_T_max 0.9801
_exptl_absorpt_correction_T_min 0.7128
_exptl_absorpt_correction_type multi-scan
_exptl_absorpt_process_details '(SADABS; Bruker, 2004)'
_exptl_crystal_colour green
_exptl_crystal_density_diffrn 3.529
_exptl_crystal_density_method 'not measured'
_exptl_crystal_description block
_exptl_crystal_F_000 908
_exptl_crystal_size_max 0.23
_exptl_crystal_size_mid 0.1
_exptl_crystal_size_min 0.1
_refine_diff_density_max 1.43
_refine_diff_density_min -1.55
_refine_ls_extinction_coef 0.0006
_refine_ls_extinction_expression Fc^*^=kFc[1+0.001xFc^2^\l^3^/sin(2\q)]^-1/4^
_refine_ls_extinction_method SHELXL
_refine_ls_goodness_of_fit_ref 1.144
_refine_ls_hydrogen_treatment undef
_refine_ls_number_parameters 76
_refine_ls_number_reflns 4461
_refine_ls_R_factor_gt 0.0293
_refine_ls_shift/su_max 0.0020
_refine_ls_structure_factor_coef Fsqd
_refine_ls_weighting_details 'calc w = 1/[\s^2^(Fo^2^) + (0.0334P)^2^+1.7475P] where P=(Fo^2^+2Fc^2^)/3'
_refine_ls_weighting_scheme calc
_refine_ls_wR_factor_ref 0.0767
_reflns_number_gt 4461
_reflns_number_total 4883
_reflns_threshold_expression >2.0sigma(I)
_cod_original_formula_sum 'Cu3 V2 O11 H6'
_cod_database_code 9016228

loop_
_space_group_symop_id
_space_group_symop_operation_xyz
1 x,y,z
2 1/2+x,1/2+y,1/2+z
3 1/2-x,y,-z
4 -x,1/2+y,1/2-z
5 1/2+x,-y,z
6 +x,1/2-y,1/2+z
7 -x,-y,-z
8 1/2-x,1/2-y,1/2-z

loop_
_atom_site_label
_atom_site_type_symbol
_atom_site_fract_x
_atom_site_fract_y
_atom_site_fract_z
_atom_site_U_iso_or_equiv
_atom_site_adp_type
_atom_site_occupancy
_atom_site_calc_flag
_atom_site_refinement_flags
_atom_site_disorder_assembly
_atom_site_disorder_group
_atom_site_attached_hydrogens
Cu1 Cu 0.2500 0.2500 0.2500 0.004(2) Uani 1.00 d S . . 0
Cu2 Cu -0.00323(1) 0.49489(2) 0.25143(1) 0.00464(3) Uani 1.00 d . . . 0
V1 V 0.24661(1) 0.72632(2) 0.37680(1) 0.00362(3) Uani 1.00 d . . . 0
O1 O 0.2500 0.7018(2) 0.5000 0.01(1) Uani 1.00 d S . . 0
O2 O 0.09314(7) 0.2470(1) 0.30893(6) 0.00490(9) Uani 1.00 d . . . 0
O31 O 0.32561(8) -0.0423(1) 0.35102(6) 0.0082(1) Uani 1.00 d . . . 0
O32 O 0.32022(7) 0.4918(1) 0.33660(6) 0.007(8) Uani 1.00 d . . . 0
O4 O 0.09137(8) 0.7443(1) 0.32496(6) 0.006(8) Uani 1.00 d . . . 0
Wat5 O 0.4279(2) 0.2378(3) 0.5103(1) 0.0259(3) Uani 1.00 d . . . 2
H1 H 0.1016 0.2447 0.3772 0.0076 Uiso 1.00 calc . . . 0

loop_
_atom_site_aniso_label
_atom_site_aniso_U_11
_atom_site_aniso_U_22
_atom_site_aniso_U_33
_atom_site_aniso_U_12
_atom_site_aniso_U_13
_atom_site_aniso_U_23
Cu1 0.00334(5) 0.00405(5) 0.00611(7) -0.00049(3) 0.00081(4) -0.00122(3)
Cu2 0.00430(4) 0.00285(4) 0.00643(5) 0.00041(2) -0.00127(3) -0.00017(2)
V1 0.00372(5) 0.00388(4) 0.00318(5) 0.00005(3) -0.00002(4) -0.00006(3)
O1 0.0128(4) 0.0148(4) 0.0046(4) 0.0000 0.0001(3) 0.0000
O2 0.0047(2) 0.0047(2) 0.0052(3) 0.0001(1) 0.0002(2) -0.0002(1)
O31 0.0080(2) 0.0067(2) 0.0098(3) -0.0017(2) 0.0000(2) 0.0010(2)
O32 0.0059(2) 0.0065(2) 0.0081(3) 0.0003(2) 0.0005(2) -0.0018(2)
O4 0.0054(2) 0.0055(2) 0.0071(3) -0.0001(2) -0.0011(2) 0.0001(2)
Wat5 0.0305(7) 0.0387(8) 0.0081(5) 0.0046(5) 0.0001(5) 0.0008(4)

loop_
_atom_type_symbol
_atom_type_description
_atom_type_scat_dispersion_real
_atom_type_scat_dispersion_imag
_atom_type_scat_source
Cu Cu 0.320 1.265
;International Tables for Crystallography
(1992, Vol. C, Tables 4.2.6.8 and 6.1.1.4)
;
V V 0.300 0.529
;International Tables for Crystallography
(1992, Vol. C, Tables 4.2.6.8 and 6.1.1.4)
;
O O 0.011 0.006
;International Tables for Crystallography
(1992, Vol. C, Tables 4.2.6.8 and 6.1.1.4)
;
H H 0.000 0.000
;International Tables for Crystallography
(1992, Vol. C, Table 6.1.1.4)
;

loop_
_geom_angle_atom_site_label_1
_geom_angle_atom_site_label_2
_geom_angle_atom_site_label_3
_geom_angle
_geom_angle_site_symmetry_1
_geom_angle_site_symmetry_2
_geom_angle_site_symmetry_3
_geom_angle_publ_flag
O2 Cu1 O2 180.0 . . 7_555 yes
O2 Cu1 O31 88.87(3) . . . yes
O2 Cu1 O31 91.13(3) . . 7_555 yes
O2 Cu1 O32 91.10(3) . . . yes
O2 Cu1 O32 88.90(3) . . 7_555 yes
O2 Cu1 O31 91.13(3) 7_555 . . yes
O2 Cu1 O31 88.87(3) 7_555 . 7_555 yes
O2 Cu1 O32 88.90(3) 7_555 . . yes
O2 Cu1 O32 91.10(3) 7_555 . 7_555 yes
O31 Cu1 O31 180.0 . . 7_555 yes
O31 Cu1 O32 92.42(3) . . . yes
O31 Cu1 O32 87.58(3) . . 7_555 yes
O31 Cu1 O32 87.58(3) 7_555 . . yes
O31 Cu1 O32 92.42(3) 7_555 . 7_555 yes
O32 Cu1 O32 180.0 . . 7_555 yes
O2 Cu2 O2 177.40(1) . . 6_555 yes
O2 Cu2 O4 95.73(3) . . . yes
O2 Cu2 O4 83.59(3) . . 6_545 yes
O2 Cu2 O31 86.36(3) . . 7_555 yes
O2 Cu2 O32 102.79(3) . . 4_465 yes
O2 Cu2 O4 83.40(3) 6_555 . . yes
O2 Cu2 O4 97.18(3) 6_555 . 6_545 yes
O2 Cu2 O31 91.09(3) 6_555 . 7_555 yes
O2 Cu2 O32 79.74(3) 6_555 . 4_465 yes
O4 Cu2 O4 177.622(8) . . 6_545 yes
O4 Cu2 O31 82.17(3) . . 7_555 yes
O4 Cu2 O32 94.92(3) . . 4_465 yes
O4 Cu2 O31 95.51(3) 6_545 . 7_555 yes
O4 Cu2 O32 87.46(3) 6_545 . 4_465 yes
O31 Cu2 O32 170.67(3) 7_555 . 4_465 yes
O1 V1 O4 111.10(3) . . . yes
O1 V1 O31 109.14(5) . . 1_565 yes
O1 V1 O32 107.90(5) . . . yes
O4 V1 O31 109.52(4) . . 1_565 yes
O4 V1 O32 110.37(4) . . . yes
O31 V1 O32 108.76(4) 1_565 . . yes
V1 O1 V1 170.74(9) . . 2_556 yes
Cu1 O2 Cu2 104.51(4) . . . yes
Cu1 O2 Cu2 102.73(4) . . 6_545 yes
Cu2 O2 Cu2 99.29(3) . . 6_545 yes
Cu2 O4 Cu2 93.19(3) . . 6_555 yes
Cu2 O4 V1 125.80(4) . . . yes
Cu2 O4 V1 130.53(4) 6_555 . . yes
Cu1 O31 Cu2 77.74(3) . . 7_555 yes
Cu1 O31 V1 125.86(4) . . 1_545 yes
Cu1 O31 O1 139.65(4) . . 1_545 yes
Cu2 O31 V1 130.30(4) 7_555 . 1_545 yes
Cu1 O32 Cu2 88.10(3) . . 4_565 yes
Cu1 O32 V1 128.91(4) . . . yes
Cu2 O32 V1 124.60(4) 4_565 . . yes

loop_
_geom_bond_atom_site_label_1
_geom_bond_atom_site_label_2
_geom_bond_distance
_geom_bond_site_symmetry_1
_geom_bond_site_symmetry_2
_geom_bond_publ_flag
Cu1 Cu2 3.0536(1) . . yes
Cu1 Cu2 3.0536(1) . 7_555 yes
Cu1 Cu2 3.0187(1) . 6_545 yes
Cu1 Cu2 3.0187(1) . 4_565 yes
Cu1 O2 1.9436(8) . . yes
Cu1 O2 1.9436(8) . 7_555 yes
Cu1 O31 2.3385(8) . . yes
Cu1 O31 2.3385(8) . 7_555 yes
Cu1 O32 1.9847(8) . . yes
Cu1 O32 1.9847(8) . 7_555 yes
Cu2 O2 1.9180(7) . . yes
Cu2 O2 1.9208(7) . 6_555 yes
Cu2 O4 2.0156(7) . . yes
Cu2 O4 2.0109(7) . 6_545 yes
Cu2 O31 2.5220(9) . 7_555 yes
Cu2 O32 2.3412(8) . 4_465 yes
V1 O1 1.7788(2) . . yes
V1 O4 1.7506(8) . . yes
V1 O31 1.6539(8) . 1_565 yes
V1 O32 1.7081(8) . . yes
O1 O4 2.9104(8) . . yes
O1 O4 2.9104(8) . 2_556 yes
O1 O31 2.798(1) . 1_565 yes
O1 O31 2.798(1) . 2_566 yes
O1 O32 2.819(1) . . yes
O1 O32 2.819(1) . 2_556 yes
O2 O4 2.9178(9) . . yes
O2 O4 2.9494(9) . 1_545 yes
O2 O4 2.619(1) . 6_545 yes
O2 Wat5 2.638(2) . 2_556 yes
O2 O31 3.011(1) . . yes
O2 O31 3.070(1) . 7_555 yes
O2 O31 3.199(1) . 4_455 yes
O2 O32 2.804(1) . . yes
O2 O32 2.751(1) . 7_555 yes
O2 H1 0.980 . . no
O4 O31 3.006(1) . 7_555 yes
O4 O31 2.781(1) . 1_565 yes
O4 O32 2.840(1) . . yes
O4 O32 3.018(1) . 7_565 yes
Wat5 O31 2.944(2) . . yes
Wat5 O32 3.040(2) . . yes
O31 O32 3.131(1) . . yes
O31 O32 3.003(1) . 7_555 yes
O31 O32 2.733(1) . 1_545 yes

loop_
_geom_contact_atom_site_label_1
_geom_contact_atom_site_label_2
_geom_contact_distance
_geom_contact_site_symmetry_1
_geom_contact_site_symmetry_2
_geom_contact_publ_flag
Cu1 Cu2 3.0536(1) . . ?
Cu1 Cu2 3.0536(1) . 7_555 ?
Cu1 Cu2 3.0187(1) . 6_545 ?
Cu1 Cu2 3.0187(1) . 4_565 ?
Cu2 O31 2.5220(9) . 7_555 ?
O1 O4 2.9104(8) . . ?
O1 O4 2.9104(8) . 2_556 ?
O1 O31 2.798(1) . 1_565 ?
O1 O31 2.798(1) . 2_566 ?
O1 O32 2.819(1) . . ?
O1 O32 2.819(1) . 2_556 ?
O2 O4 2.9178(9) . . ?
O2 O4 2.9494(9) . 1_545 ?
O2 O4 2.619(1) . 6_545 ?
O2 Wat5 2.638(2) . 2_556 ?
O2 O31 3.011(1) . . ?
O2 O31 3.070(1) . 7_555 ?
O2 O31 3.199(1) . 4_455 ?
O2 O32 2.804(1) . . ?
O2 O32 2.751(1) . 7_555 ?
O4 O31 3.006(1) . 7_555 ?
O4 O31 2.781(1) . 1_565 ?
O4 O32 2.840(1) . . ?
O4 O32 3.018(1) . 7_565 ?
Wat5 O31 2.944(2) . . ?
Wat5 O32 3.040(2) . . ?
O31 O32 3.131(1) . . ?
O31 O32 3.003(1) . 7_555 ?
O31 O32 2.733(1) . 1_545 ?

loop_
_cod_changelog_entry_id
_cod_changelog_entry_author
_cod_changelog_entry_date
_cod_changelog_entry_text
1
;cod-tools version 3.8.0
Id: cif_guess_AMCSD_atom_types 9574 2023-05-10 09:00:05Z saulius
;
2023-05-10T18:56:49+03:00
;Derived hydrogen counts
from atom names that follow the AMCSD naming convention
(Wat == water, O-H == hydroxyl).
;

loop_
_cod_related_entry_id
_cod_related_entry_database
_cod_related_entry_code
1 AMCSD 0019037
